data_4304516
loop_
_publ_author_name
'Valeriya G. Makhankova'
'Asya O. Beznischenko'
'Vladimir N. Kokozay'
'Roman I. Zubatyuk'
'Oleg V. Shishkin'
'Julia Jezierska'
'Andrew Ozarowski'

_publ_contact_author_address
;Department of Inorganic Chemistry,
National Taras Shevchenko University,
Volodymyrska str. 64, Kyiv 01033, Ukraine
;
_publ_contact_author_email leram@univ.kiev.ua
_publ_contact_author_fax 38(044)2962467
_publ_contact_author_name 'Valeriya G. Makhankova'
_publ_contact_author_phone 38(044)2354271
_publ_section_title
;
Direct Synthesis, Crystal Structures, High-Field EPR, and Magnetic Studies
of Heterometallic Polymers Containing Manganese(II) Carboxylates
Interconnected by [Cu(en)2]2+
;
_journal_name_full 'Inorganic Chemistry'
_journal_page_first 4554
_journal_page_last 4563
_journal_paper_doi 10.1021/ic702017p
_journal_volume 47
_journal_year 2008
_chemical_formula_sum 'C10 H24 Cu Mn N4 O10'
_chemical_formula_weight 478.81
_chemical_name_systematic
;
catena-[trans-diaqua-bis(?2-malonato)-manganese(ii)-
bis(ethylenediamine)-copper(ii)]
;
_space_group_IT_number 2
_symmetry_cell_setting triclinic
_symmetry_space_group_name_Hall '-P 1'
_symmetry_space_group_name_H-M 'P -1'
_atom_sites_solution_hydrogens geom
_atom_sites_solution_primary direct
_atom_sites_solution_secondary difmap
_audit_creation_method SHELXL-97
_cell_angle_alpha 87.053(18)
_cell_angle_beta 77.183(18)
_cell_angle_gamma 75.972(19)
_cell_formula_units_Z 1
_cell_length_a 7.3647(15)
_cell_length_b 7.3660(17)
_cell_length_c 8.2502(19)
_cell_measurement_temperature 100(2)
_cell_volume 423.39(17)
_computing_cell_refinement
;
CrysAlis RED, Oxford Diffraction Ltd.,
Version 1.171.29.9 (release 23-03-2006 CrysAlis171 .NET)
(compiled Mar 23 2006,23:39:28)
;
_computing_data_collection
;
CrysAlis CCD, Oxford Diffraction Ltd.,
Version 1.171.29.9 (release 23-03-2006 CrysAlis171 .NET)
(compiled Mar 23 2006,23:39:28)
;
_computing_data_reduction
;
CrysAlis RED, Oxford Diffraction Ltd.,
Version 1.171.29.9 (release 23-03-2006 CrysAlis171 .NET)
(compiled Mar 23 2006,23:39:28)
;
_computing_structure_refinement 'SHELXL-97 (Sheldrick, 1997)'
_computing_structure_solution 'SHELXS-97 (Sheldrick, 1997)'
_diffrn_ambient_temperature 100(2)
_diffrn_detector_area_resol_mean 16.1827
_diffrn_measured_fraction_theta_full 0.987
_diffrn_measured_fraction_theta_max 0.920
_diffrn_measurement_device_type 'Xcalibur 3'
_diffrn_measurement_method '\w and \p scans'
_diffrn_radiation_monochromator graphite
_diffrn_radiation_source 'Enhance (Mo) X-ray Source'
_diffrn_radiation_type MoK\a
_diffrn_radiation_wavelength 0.71073
_diffrn_reflns_av_R_equivalents 0.0255
_diffrn_reflns_av_sigmaI/netI 0.0128
_diffrn_reflns_limit_h_max 12
_diffrn_reflns_limit_h_min -12
_diffrn_reflns_limit_k_max 12
_diffrn_reflns_limit_k_min -12
_diffrn_reflns_limit_l_max 13
_diffrn_reflns_limit_l_min -13
_diffrn_reflns_number 17466
_diffrn_reflns_theta_full 35.00
_diffrn_reflns_theta_max 37.05
_diffrn_reflns_theta_min 3.56
_exptl_absorpt_coefficient_mu 2.060
_exptl_absorpt_correction_T_max 0.490
_exptl_absorpt_correction_T_min 0.339
_exptl_absorpt_correction_type analytical
_exptl_absorpt_process_details
;
CrysAlis RED, Oxford Diffraction Ltd.,
Version 1.171.29.9 (release 23-03-2006 CrysAlis171 .NET)
(compiled Mar 23 2006,23:39:28)
Analytical numeric absorption correction using a multifaceted crystal
  model based on expressions derived by R.C. Clark & J.S. Reid.
(Clark, R. C. & Reid, J. S. (1995). Acta Cryst. A51, 887-897)
;
_exptl_crystal_colour purple
_exptl_crystal_density_diffrn 1.878
_exptl_crystal_density_method 'not measured'
_exptl_crystal_description Block
_exptl_crystal_F_000 246
_exptl_crystal_size_max 0.3966
_exptl_crystal_size_mid 0.2972
_exptl_crystal_size_min 0.1484
_refine_diff_density_max 0.448
_refine_diff_density_min -0.536
_refine_diff_density_rms 0.069
_refine_ls_extinction_coef 0.116(6)
_refine_ls_extinction_expression Fc^*^=kFc[1+0.001xFc^2^\l^3^/sin(2\q)]^-1/4^
_refine_ls_extinction_method SHELXL
_refine_ls_goodness_of_fit_ref 1.083
_refine_ls_hydrogen_treatment constr
_refine_ls_matrix_type full
_refine_ls_number_parameters 131
_refine_ls_number_reflns 3973
_refine_ls_number_restraints 0
_refine_ls_restrained_S_all 1.083
_refine_ls_R_factor_all 0.0290
_refine_ls_R_factor_gt 0.0252
_refine_ls_shift/su_max 0.000
_refine_ls_shift/su_mean 0.000
_refine_ls_structure_factor_coef Fsqd
_refine_ls_weighting_details 'calc w=1/[\s^2^(Fo^2^)+(0.0364P)^2^+0.1178P] where P=(Fo^2^+2Fc^2^)/3'
_refine_ls_weighting_scheme calc
_refine_ls_wR_factor_gt 0.0685
_refine_ls_wR_factor_ref 0.0704
_reflns_number_gt 3494
_reflns_number_total 3973
_reflns_threshold_expression >2sigma(I)
_cod_data_source_file ic702017p-file001_1.cif
_cod_data_source_block koko177_Compound_1
_cod_depositor_comments
;
The following automatic conversions were performed:
'_symmetry_cell_setting' value 'Triclinic' changed to 'triclinic'
according to '/home/saulius/struct/CIF-dictionaries/cif_core.dic'
dictionary named 'cif_core.dic' version 2.4.1 from 2010-06-29.

Automatic conversion script
Id: cif_fix_enum 1527 2010-12-29 10:47:43Z saulius 
;
_cod_original_cell_volume 423.39(16)
_cod_database_code 4304516

loop_
_symmetry_equiv_pos_as_xyz
'x, y, z'
'-x, -y, -z'

loop_
_atom_site_label
_atom_site_type_symbol
_atom_site_fract_x
_atom_site_fract_y
_atom_site_fract_z
_atom_site_U_iso_or_equiv
_atom_site_adp_type
_atom_site_occupancy
_atom_site_symmetry_multiplicity
_atom_site_calc_flag
_atom_site_refinement_flags
_atom_site_disorder_assembly
_atom_site_disorder_group
Cu1 Cu 0.5000 0.0000 0.5000 0.02369(6) Uani 1 2 d S . .
Mn1 Mn 0.5000 0.0000 1.0000 0.01944(5) Uani 1 2 d S . .
O1 O 0.35259(11) -0.08740(12) 0.82869(9) 0.02621(14) Uani 1 1 d . A .
O2 O 0.10076(14) -0.16356(17) 0.77075(12) 0.0420(2) Uani 1 1 d . A .
O3 O 0.37750(14) -0.18962(12) 1.16901(10) 0.03074(17) Uani 1 1 d . A .
O4 O 0.33223(15) -0.47416(12) 1.21779(11) 0.03431(18) Uani 1 1 d . A .
O1W O 0.25016(12) 0.22793(12) 1.09146(13) 0.03430(18) Uani 1 1 d . . .
H2W H 0.2655 0.3239 1.1288 0.051 Uiso 1 1 d R . .
H1W H 0.1310 0.2122 1.1317 0.051 Uiso 1 1 d R . .
N1 N 0.44557(14) 0.27652(13) 0.54126(12) 0.02864(17) Uani 1 1 d . . .
H1A H 0.5211 0.3013 0.6084 0.034 Uiso 1 1 calc R . .
H1B H 0.4695 0.3396 0.4426 0.034 Uiso 1 1 calc R . .
N2 N 0.22321(12) 0.05483(13) 0.48808(11) 0.02429(15) Uani 1 1 d . . .
H2A H 0.2137 0.0248 0.3839 0.029 Uiso 1 1 calc R . .
H2B H 0.1613 -0.0179 0.5642 0.029 Uiso 1 1 calc R . .
C1 C 0.24074(18) 0.33426(16) 0.62380(14) 0.0319(2) Uani 1 1 d . . .
H1C H 0.1978 0.4724 0.6284 0.038 Uiso 1 1 calc R . .
H1D H 0.2200 0.2854 0.7388 0.038 Uiso 1 1 calc R . .
C2 C 0.12955(16) 0.25471(16) 0.52279(14) 0.0301(2) Uani 1 1 d . . .
H2C H -0.0042 0.2676 0.5854 0.036 Uiso 1 1 calc R . .
H2D H 0.1269 0.3242 0.4171 0.036 Uiso 1 1 calc R . .
C3 C 0.22074(13) -0.17386(13) 0.85967(11) 0.02128(15) Uani 1 1 d . . .
C4A C 0.2244(6) -0.3281(5) 0.9868(5) 0.0274(6) Uani 0.50 1 d P A 1
H4A1 H 0.2910 -0.4466 0.9265 0.033 Uiso 0.50 1 calc PR A 1
H4B2 H 0.0899 -0.3354 1.0308 0.033 Uiso 0.50 1 calc PR A 1
C4B C 0.1768(6) -0.2831(6) 1.0218(5) 0.0306(7) Uani 0.50 1 d P A 2
H4A2 H 0.0519 -0.2135 1.0872 0.037 Uiso 0.50 1 calc PR A 2
H4B1 H 0.1582 -0.4044 0.9911 0.037 Uiso 0.50 1 calc PR A 2
C5 C 0.31445(13) -0.32508(13) 1.13726(11) 0.02116(15) Uani 1 1 d . . .

loop_
_atom_site_aniso_label
_atom_site_aniso_U_11
_atom_site_aniso_U_22
_atom_site_aniso_U_33
_atom_site_aniso_U_23
_atom_site_aniso_U_13
_atom_site_aniso_U_12
Cu1 0.02128(8) 0.02003(8) 0.03040(9) -0.00430(6) -0.00931(6) -0.00181(5)
Mn1 0.02372(9) 0.01896(9) 0.01993(9) 0.00202(6) -0.00796(6) -0.01066(6)
O1 0.0306(3) 0.0332(4) 0.0228(3) 0.0053(3) -0.0109(3) -0.0190(3)
O2 0.0414(5) 0.0656(6) 0.0364(4) 0.0239(4) -0.0247(4) -0.0356(5)
O3 0.0494(5) 0.0291(4) 0.0228(3) 0.0052(3) -0.0122(3) -0.0235(3)
O4 0.0504(5) 0.0260(4) 0.0349(4) 0.0116(3) -0.0202(4) -0.0175(3)
O1W 0.0257(3) 0.0256(4) 0.0522(5) -0.0079(3) -0.0054(3) -0.0083(3)
N1 0.0319(4) 0.0236(4) 0.0328(4) -0.0027(3) -0.0127(3) -0.0055(3)
N2 0.0235(3) 0.0268(4) 0.0230(3) 0.0015(3) -0.0062(3) -0.0061(3)
C1 0.0365(5) 0.0266(4) 0.0283(4) -0.0066(4) -0.0090(4) 0.0035(4)
C2 0.0247(4) 0.0310(5) 0.0305(5) 0.0003(4) -0.0068(3) 0.0018(3)
C3 0.0235(4) 0.0233(4) 0.0204(3) 0.0019(3) -0.0076(3) -0.0098(3)
C4A 0.0362(18) 0.0261(14) 0.0300(17) 0.0087(10) -0.0177(13) -0.0187(12)
C4B 0.0338(18) 0.038(2) 0.0303(17) 0.0153(13) -0.0161(13) -0.0229(14)
C5 0.0238(4) 0.0227(4) 0.0191(3) 0.0030(3) -0.0052(3) -0.0098(3)

loop_
_atom_type_symbol
_atom_type_description
_atom_type_scat_dispersion_real
_atom_type_scat_dispersion_imag
_atom_type_scat_source
C C 0.0033 0.0016 'International Tables Vol C Tables 4.2.6.8 and 6.1.1.4'
H H 0.0000 0.0000 'International Tables Vol C Tables 4.2.6.8 and 6.1.1.4'
N N 0.0061 0.0033 'International Tables Vol C Tables 4.2.6.8 and 6.1.1.4'
O O 0.0106 0.0060 'International Tables Vol C Tables 4.2.6.8 and 6.1.1.4'
S S 0.1246 0.1234 'International Tables Vol C Tables 4.2.6.8 and 6.1.1.4'
Cu Cu 0.3201 1.2651 'International Tables Vol C Tables 4.2.6.8 and 6.1.1.4'
Mn Mn 0.3368 0.7283 'International Tables Vol C Tables 4.2.6.8 and 6.1.1.4'

loop_
_geom_angle_atom_site_label_1
_geom_angle_atom_site_label_2
_geom_angle_atom_site_label_3
_geom_angle
_geom_angle_site_symmetry_1
_geom_angle_site_symmetry_3
_geom_angle_publ_flag
N2 Cu1 N2 180.0 2_656 . ?
N2 Cu1 N1 95.88(4) 2_656 . ?
N2 Cu1 N1 84.12(4) . . ?
N2 Cu1 N1 84.12(4) 2_656 2_656 ?
N2 Cu1 N1 95.88(4) . 2_656 ?
N1 Cu1 N1 180.0 . 2_656 ?
O3 Mn1 O3 180.00(3) 2_657 . ?
O3 Mn1 O1 95.18(3) 2_657 . ?
O3 Mn1 O1 84.82(3) . . ?
O3 Mn1 O1 84.82(3) 2_657 2_657 ?
O3 Mn1 O1 95.18(3) . 2_657 ?
O1 Mn1 O1 180.0 . 2_657 ?
O3 Mn1 O1W 89.62(4) 2_657 . ?
O3 Mn1 O1W 90.38(4) . . ?
O1 Mn1 O1W 90.68(4) . . ?
O1 Mn1 O1W 89.32(4) 2_657 . ?
O3 Mn1 O1W 90.38(4) 2_657 2_657 ?
O3 Mn1 O1W 89.62(4) . 2_657 ?
O1 Mn1 O1W 89.32(4) . 2_657 ?
O1 Mn1 O1W 90.68(4) 2_657 2_657 ?
O1W Mn1 O1W 180.0 . 2_657 ?
C3 O1 Mn1 128.56(6) . . ?
C5 O3 Mn1 128.63(7) . . ?
Mn1 O1W H2W 119.4 . . ?
Mn1 O1W H1W 124.2 . . ?
H2W O1W H1W 111.6 . . ?
C1 N1 Cu1 106.04(7) . . ?
C1 N1 H1A 110.5 . . ?
Cu1 N1 H1A 110.5 . . ?
C1 N1 H1B 110.5 . . ?
Cu1 N1 H1B 110.5 . . ?
H1A N1 H1B 108.7 . . ?
C2 N2 Cu1 110.98(7) . . ?
C2 N2 H2A 109.4 . . ?
Cu1 N2 H2A 109.4 . . ?
C2 N2 H2B 109.4 . . ?
Cu1 N2 H2B 109.4 . . ?
H2A N2 H2B 108.0 . . ?
N1 C1 C2 107.28(9) . . ?
N1 C1 H1C 110.3 . . ?
C2 C1 H1C 110.3 . . ?
N1 C1 H1D 110.3 . . ?
C2 C1 H1D 110.3 . . ?
H1C C1 H1D 108.5 . . ?
N2 C2 C1 108.93(8) . . ?
N2 C2 H2C 109.9 . . ?
C1 C2 H2C 109.9 . . ?
N2 C2 H2D 109.9 . . ?
C1 C2 H2D 109.9 . . ?
H2C C2 H2D 108.3 . . ?
O2 C3 O1 123.56(9) . . ?
O2 C3 C4A 115.02(18) . . ?
O1 C3 C4A 120.23(18) . . ?
O2 C3 C4B 113.34(18) . . ?
O1 C3 C4B 122.70(18) . . ?
C4A C3 C4B 17.88(16) . . ?
C3 C4A C5 121.4(3) . . ?
C3 C4A H4A1 107.0 . . ?
C5 C4A H4A1 107.0 . . ?
C3 C4A H4B2 107.0 . . ?
C5 C4A H4B2 107.0 . . ?
H4A1 C4A H4B2 106.7 . . ?
C5 C4B C3 121.0(3) . . ?
C5 C4B H4A2 107.1 . . ?
C3 C4B H4A2 107.1 . . ?
C5 C4B H4B1 107.1 . . ?
C3 C4B H4B1 107.1 . . ?
H4A2 C4B H4B1 106.8 . . ?
O4 C5 O3 123.06(9) . . ?
O4 C5 C4B 119.88(19) . . ?
O3 C5 C4B 115.69(18) . . ?
O4 C5 C4A 113.89(17) . . ?
O3 C5 C4A 122.85(18) . . ?
C4B C5 C4A 17.89(16) . . ?

loop_
_geom_bond_atom_site_label_1
_geom_bond_atom_site_label_2
_geom_bond_distance
_geom_bond_site_symmetry_2
_geom_bond_publ_flag
Cu1 N2 2.0035(9) 2_656 ?
Cu1 N2 2.0035(9) . ?
Cu1 N1 2.0101(10) . ?
Cu1 N1 2.0101(10) 2_656 ?
Mn1 O3 2.1358(9) 2_657 ?
Mn1 O3 2.1358(9) . ?
Mn1 O1 2.1688(8) . ?
Mn1 O1 2.1688(8) 2_657 ?
Mn1 O1W 2.1887(11) . ?
Mn1 O1W 2.1887(10) 2_657 ?
O1 C3 1.2597(11) . ?
O2 C3 1.2546(12) . ?
O3 C5 1.2591(12) . ?
O4 C5 1.2484(12) . ?
O1W H2W 0.8268 . ?
O1W H1W 0.9002 . ?
N1 C1 1.4776(16) . ?
N1 H1A 0.9200 . ?
N1 H1B 0.9200 . ?
N2 C2 1.4795(15) . ?
N2 H2A 0.9200 . ?
N2 H2B 0.9200 . ?
C1 C2 1.5146(17) . ?
C1 H1C 0.9900 . ?
C1 H1D 0.9900 . ?
C2 H2C 0.9900 . ?
C2 H2D 0.9900 . ?
C3 C4A 1.506(5) . ?
C3 C4B 1.538(5) . ?
C4A C5 1.535(5) . ?
C4A H4A1 0.9900 . ?
C4A H4B2 0.9900 . ?
C4B C5 1.509(5) . ?
C4B H4A2 0.9900 . ?
C4B H4B1 0.9900 . ?

loop_
_geom_torsion_atom_site_label_1
_geom_torsion_atom_site_label_2
_geom_torsion_atom_site_label_3
_geom_torsion_atom_site_label_4
_geom_torsion
_geom_torsion_site_symmetry_1
_geom_torsion_site_symmetry_2
_geom_torsion_site_symmetry_3
_geom_torsion_site_symmetry_4
_geom_torsion_publ_flag
O3 Mn1 O1 C3 -164.90(9) 2_657 . . . ?
O3 Mn1 O1 C3 15.10(9) . . . . ?
O1 Mn1 O1 C3 152(100) 2_657 . . . ?
O1W Mn1 O1 C3 -75.22(10) . . . . ?
O1W Mn1 O1 C3 104.78(10) 2_657 . . . ?
O3 Mn1 O3 C5 128(100) 2_657 . . . ?
O1 Mn1 O3 C5 20.68(10) . . . . ?
O1 Mn1 O3 C5 -159.32(10) 2_657 . . . ?
O1W Mn1 O3 C5 111.33(10) . . . . ?
O1W Mn1 O3 C5 -68.67(10) 2_657 . . . ?
N2 Cu1 N1 C1 -151.00(7) 2_656 . . . ?
N2 Cu1 N1 C1 29.00(7) . . . . ?
N1 Cu1 N1 C1 -126(100) 2_656 . . . ?
N2 Cu1 N2 C2 144(57) 2_656 . . . ?
N1 Cu1 N2 C2 -2.90(7) . . . . ?
N1 Cu1 N2 C2 177.10(7) 2_656 . . . ?
Cu1 N1 C1 C2 -49.04(10) . . . . ?
Cu1 N2 C2 C1 -23.54(11) . . . . ?
N1 C1 C2 N2 48.02(12) . . . . ?
Mn1 O1 C3 O2 154.48(10) . . . . ?
Mn1 O1 C3 C4A -38.6(2) . . . . ?
Mn1 O1 C3 C4B -17.8(2) . . . . ?
O2 C3 C4A C5 -161.2(2) . . . . ?
O1 C3 C4A C5 30.8(3) . . . . ?
C4B C3 C4A C5 -72.5(9) . . . . ?
O2 C3 C4B C5 174.5(2) . . . . ?
O1 C3 C4B C5 -12.5(4) . . . . ?
C4A C3 C4B C5 75.1(10) . . . . ?
Mn1 O3 C5 O4 143.93(9) . . . . ?
Mn1 O3 C5 C4B -49.5(2) . . . . ?
Mn1 O3 C5 C4A -30.6(2) . . . . ?
C3 C4B C5 O4 -146.2(2) . . . . ?
C3 C4B C5 O3 46.7(3) . . . . ?
C3 C4B C5 C4A -71.3(9) . . . . ?
C3 C4A C5 O4 -170.0(2) . . . . ?
C3 C4A C5 O3 5.0(4) . . . . ?
C3 C4A C5 C4B 76.3(10) . . . . ?
